data_2015698
loop_
_publ_author_name
'Wen-Tong Chen'
'Xi-Rui Zeng'
'Xiao-Niu Fang'
'Xin-Fa Li'
'Han-Mao Kuang'

_publ_section_title
;
 4,4'-Bipyridinium tetrabromocadmate(II) with strong fluorescence
;
_journal_coeditor_code LN3023
_journal_issue 12
_journal_name_full 'Acta Crystallographica Section C'
_journal_page_first m571
_journal_page_last m573
_journal_paper_doi 10.1107/S010827010604131X
_journal_volume 62
_journal_year 2006
_chemical_formula_iupac '(C10 H10 N2) [Cd Br4]'
_chemical_formula_moiety 'C10 H10 N2 2+ , Br4 Cd 2-'
_chemical_formula_sum 'C10 H10 Br4 Cd N2'
_chemical_formula_weight 590.24
_chemical_name_common (4,4'-H2bipy)(CdBr4)
_chemical_name_systematic
;
4,4'-Bipyridinium tetrabromocadmate(II)
;
_space_group_IT_number 14
_symmetry_cell_setting monoclinic
_symmetry_space_group_name_Hall '-P 2ybc'
_symmetry_space_group_name_H-M 'P 1 21/c 1'
_atom_sites_solution_hydrogens geom
_atom_sites_solution_primary direct
_atom_sites_solution_secondary difmap
_audit_creation_method SHELXL97
_cell_angle_alpha 90.00
_cell_angle_beta 106.684(4)
_cell_angle_gamma 90.00
_cell_formula_units_Z 4
_cell_length_a 7.852(2)
_cell_length_b 20.795(2)
_cell_length_c 9.987(3)
_cell_measurement_reflns_used 9983
_cell_measurement_temperature 293(2)
_cell_measurement_theta_max 25.35
_cell_measurement_theta_min 3.34
_cell_volume 1562.1(6)
_computing_cell_refinement CrystalClear
_computing_data_collection 'CrystalClear (Rigaku, 2002)'
_computing_data_reduction CrystalClear
_computing_molecular_graphics SHELXTL
_computing_publication_material SHELXTL
_computing_structure_refinement SHELXTL
_computing_structure_solution 'SHELXTL (Siemens, 1994)'
_diffrn_ambient_temperature 293(2)
_diffrn_measured_fraction_theta_full 0.985
_diffrn_measured_fraction_theta_max 0.985
_diffrn_measurement_device_type 'Rigaku Mercury CCD area-detector'
_diffrn_measurement_method \w
_diffrn_radiation_monochromator graphite
_diffrn_radiation_source 'rotating-anode generator'
_diffrn_radiation_type MoK\a
_diffrn_radiation_wavelength 0.71073
_diffrn_reflns_av_R_equivalents 0.0545
_diffrn_reflns_av_sigmaI/netI 0.1032
_diffrn_reflns_limit_h_max 8
_diffrn_reflns_limit_h_min -9
_diffrn_reflns_limit_k_max 22
_diffrn_reflns_limit_k_min -25
_diffrn_reflns_limit_l_max 12
_diffrn_reflns_limit_l_min -10
_diffrn_reflns_number 9983
_diffrn_reflns_theta_full 25.35
_diffrn_reflns_theta_max 25.35
_diffrn_reflns_theta_min 3.34
_exptl_absorpt_coefficient_mu 11.611
_exptl_absorpt_correction_T_max 1.0000
_exptl_absorpt_correction_T_min 0.3635
_exptl_absorpt_correction_type multi-scan
_exptl_absorpt_process_details '(SPHERE; Rigaku, 2000)'
_exptl_crystal_colour Yellow
_exptl_crystal_density_diffrn 2.510
_exptl_crystal_density_method 'not measured'
_exptl_crystal_description Block
_exptl_crystal_F_000 1088
_exptl_crystal_size_max 0.26
_exptl_crystal_size_mid 0.14
_exptl_crystal_size_min 0.11
_refine_diff_density_max 1.100
_refine_diff_density_min -1.105
_refine_ls_extinction_method none
_refine_ls_goodness_of_fit_ref 0.880
_refine_ls_hydrogen_treatment constr
_refine_ls_matrix_type full
_refine_ls_number_parameters 154
_refine_ls_number_reflns 2813
_refine_ls_number_restraints 0
_refine_ls_restrained_S_all 0.880
_refine_ls_R_factor_all 0.0810
_refine_ls_R_factor_gt 0.0514
_refine_ls_shift/su_max 0.002
_refine_ls_shift/su_mean 0.000
_refine_ls_structure_factor_coef Fsqd
_refine_ls_weighting_details 'calc w = 1/[\s^2^(Fo^2^)+(0.0448P)^2^] where P=(Fo^2^+2Fc^2^)/3'
_refine_ls_weighting_scheme calc
_refine_ls_wR_factor_gt 0.1232
_refine_ls_wR_factor_ref 0.1370
_reflns_number_gt 1611
_reflns_number_total 2813
_reflns_threshold_expression I>2\s(I)
_cod_data_source_file ln3023.cif
_cod_data_source_block I
_cod_depositor_comments
;
The following automatic conversions were performed:

'_chemical_melting_point' value 'not measured' was changed to '?' -
the value is undefined or not given.

Automatic conversion script
Id: cif_fix_values 1646 2011-03-28 12:23:43Z adriana 

The following automatic conversions were performed:

'_chemical_melting_point' value 'not measured' was changed to '?' -
the value is undefined or not given.

Automatic conversion script
Id: cif_fix_values 1715 2011-07-08 13:25:40Z adriana 
;
_cod_original_cell_volume 1562.0(6)
_cod_database_code 2015698
_cod_database_fobs_code 2015698

loop_
_symmetry_equiv_pos_as_xyz
'x, y, z'
'-x, y+1/2, -z+1/2'
'-x, -y, -z'
'x, -y-1/2, z-1/2'

loop_
_atom_site_type_symbol
_atom_site_label
_atom_site_fract_x
_atom_site_fract_y
_atom_site_fract_z
_atom_site_U_iso_or_equiv
_atom_site_adp_type
_atom_site_calc_flag
_atom_site_refinement_flags
_atom_site_occupancy
Cd Cd1 0.10563(3) 0.630127(10) 0.19821(3) 0.05087(7) Uani d . 1
Br Br1 0.11617(7) 0.546299(19) 0.38321(5) 0.08902(18) Uani d . 1
Br Br2 -0.14859(4) 0.593482(18) -0.02245(3) 0.06183(12) Uani d . 1
Br Br3 0.41051(5) 0.639558(18) 0.14868(4) 0.07024(13) Uani d . 1
Br Br4 0.02346(6) 0.736438(19) 0.30023(5) 0.09291(16) Uani d . 1
N N1 -0.2633(4) 0.69653(15) 0.4674(3) 0.0822(12) Uani d . 1
H H1B -0.2026 0.7149 0.4190 0.099 Uiso calc R 1
N N2 -0.7867(4) 0.54688(12) 0.8289(3) 0.0647(10) Uani d . 1
H H2B -0.8522 0.5291 0.8743 0.078 Uiso calc R 1
C C1 -0.2342(6) 0.6348(2) 0.4986(4) 0.0961(16) Uani d . 1
H H1A -0.1464 0.6130 0.4713 0.115 Uiso calc R 1
C C2 -0.3321(5) 0.6033(2) 0.5704(4) 0.0850(14) Uani d . 1
H H2A -0.3094 0.5603 0.5950 0.102 Uiso calc R 1
C C3 -0.4665(4) 0.63629(14) 0.6064(3) 0.0508(10) Uani d . 1
C C4 -0.4863(5) 0.69847(16) 0.5707(4) 0.0817(14) Uani d . 1
H H4A -0.5768 0.7222 0.5902 0.098 Uiso calc R 1
C C5 -0.3719(5) 0.7285(2) 0.5039(4) 0.0853(15) Uani d . 1
H H5A -0.3793 0.7726 0.4878 0.102 Uiso calc R 1
C C6 -0.5774(4) 0.60468(13) 0.6838(3) 0.0441(9) Uani d . 1
C C7 -0.7118(5) 0.63636(16) 0.7136(4) 0.0682(13) Uani d . 1
H H7A -0.7348 0.6789 0.6853 0.082 Uiso calc R 1
C C8 -0.8190(5) 0.60556(19) 0.7877(4) 0.0817(13) Uani d . 1
H H8A -0.9125 0.6278 0.8064 0.098 Uiso calc R 1
C C9 -0.6570(5) 0.51307(15) 0.8043(4) 0.0747(14) Uani d . 1
H H9A -0.6412 0.4703 0.8326 0.090 Uiso calc R 1
C C10 -0.5434(5) 0.54067(15) 0.7363(4) 0.0649(12) Uani d . 1
H H10A -0.4466 0.5178 0.7252 0.078 Uiso calc R 1

loop_
_atom_site_aniso_label
_atom_site_aniso_U_11
_atom_site_aniso_U_22
_atom_site_aniso_U_33
_atom_site_aniso_U_12
_atom_site_aniso_U_13
_atom_site_aniso_U_23
Cd1 0.04669(12) 0.04563(11) 0.06182(13) -0.00350(10) 0.01803(10) -0.00199(11)
Br1 0.1022(3) 0.0735(2) 0.0878(3) 0.0042(2) 0.0216(3) 0.0070(2)
Br2 0.04817(18) 0.0847(2) 0.05245(18) -0.01916(16) 0.01420(15) 0.00033(18)
Br3 0.04813(19) 0.0735(2) 0.0912(2) -0.00440(16) 0.02337(18) -0.0054(2)
Br4 0.1079(3) 0.0576(2) 0.1396(3) -0.00504(19) 0.0775(2) -0.0046(2)
N1 0.0642(19) 0.110(2) 0.0721(19) -0.0133(18) 0.0193(16) -0.0001(19)
N2 0.0592(16) 0.0699(17) 0.0704(17) -0.0177(13) 0.0272(14) 0.0012(14)
C1 0.069(2) 0.130(3) 0.106(3) 0.020(2) 0.0523(19) -0.016(3)
C2 0.099(2) 0.076(2) 0.107(2) 0.0177(19) 0.0722(18) 0.000(2)
C3 0.0406(16) 0.0622(18) 0.0494(17) 0.0061(14) 0.0123(14) -0.0038(15)
C4 0.096(2) 0.0498(18) 0.118(3) 0.0159(18) 0.061(2) 0.012(2)
C5 0.077(2) 0.087(3) 0.105(3) -0.002(2) 0.048(2) 0.005(2)
C6 0.0317(15) 0.0404(14) 0.0578(18) -0.0017(12) 0.0088(14) -0.0063(14)
C7 0.076(2) 0.0553(19) 0.085(2) 0.0110(17) 0.0417(17) 0.0073(18)
C8 0.084(2) 0.084(2) 0.103(2) 0.001(2) 0.0686(16) -0.005(2)
C9 0.093(3) 0.0377(16) 0.090(3) -0.0240(17) 0.021(2) 0.0002(17)
C10 0.068(2) 0.0520(18) 0.080(2) -0.0015(16) 0.0298(18) -0.0161(17)

loop_
_atom_type_symbol
_atom_type_description
_atom_type_scat_dispersion_real
_atom_type_scat_dispersion_imag
_atom_type_scat_source
C C 0.0033 0.0016 'International Tables Vol C Tables 4.2.6.8 and 6.1.1.4'
H H 0.0000 0.0000 'International Tables Vol C Tables 4.2.6.8 and 6.1.1.4'
N N 0.0061 0.0033 'International Tables Vol C Tables 4.2.6.8 and 6.1.1.4'
Br Br -0.2901 2.4595 'International Tables Vol C Tables 4.2.6.8 and 6.1.1.4'
Cd Cd -0.8075 1.2024 'International Tables Vol C Tables 4.2.6.8 and 6.1.1.4'

loop_
_geom_angle_atom_site_label_1
_geom_angle_atom_site_label_2
_geom_angle_atom_site_label_3
_geom_angle
_geom_angle_publ_flag
Br1 Cd1 Br3 110.769(18) y
Br1 Cd1 Br4 105.12(2) y
Br3 Cd1 Br4 111.031(17) y
Br1 Cd1 Br2 105.73(2) y
Br3 Cd1 Br2 112.56(2) y
Br4 Cd1 Br2 111.243(19) y
C5 N1 C1 123.2(4) no
C5 N1 H1B 118.4 no
C1 N1 H1B 118.4 no
C8 N2 C9 122.5(3) no
C8 N2 H2B 118.8 no
C9 N2 H2B 118.8 no
N1 C1 C2 120.4(4) no
N1 C1 H1A 119.8 no
C2 C1 H1A 119.8 no
C1 C2 C3 119.0(4) no
C1 C2 H2A 120.5 no
C3 C2 H2A 120.5 no
C4 C3 C2 116.5(4) no
C4 C3 C6 122.0(3) no
C2 C3 C6 121.5(3) no
C3 C4 C5 120.9(4) no
C3 C4 H4A 119.6 no
C5 C4 H4A 119.6 no
N1 C5 C4 119.8(4) no
N1 C5 H5A 120.1 no
C4 C5 H5A 120.1 no
C7 C6 C10 116.8(3) no
C7 C6 C3 121.0(3) no
C10 C6 C3 122.2(3) no
C6 C7 C8 120.8(3) no
C6 C7 H7A 119.6 no
C8 C7 H7A 119.6 no
N2 C8 C7 120.0(4) no
N2 C8 H8A 120.0 no
C7 C8 H8A 120.0 no
N2 C9 C10 120.6(3) no
N2 C9 H9A 119.7 no
C10 C9 H9A 119.7 no
C9 C10 C6 119.1(3) no
C9 C10 H10A 120.5 no
C6 C10 H10A 120.5 no

loop_
_geom_bond_atom_site_label_1
_geom_bond_atom_site_label_2
_geom_bond_distance
_geom_bond_publ_flag
Cd1 Br1 2.5241(7) y
Cd1 Br3 2.5871(8) y
Cd1 Br4 2.5921(6) y
Cd1 Br2 2.6260(6) y
N1 C5 1.216(6) no
N1 C1 1.325(5) no
N1 H1B 0.8600 no
N2 C8 1.290(5) no
N2 C9 1.318(5) no
N2 H2B 0.8600 no
C1 C2 1.360(6) no
C1 H1A 0.9300 no
C2 C3 1.390(5) no
C2 H2A 0.9300 no
C3 C4 1.339(4) no
C3 C6 1.474(5) no
C4 C5 1.409(6) no
C4 H4A 0.9300 no
C5 H5A 0.9300 no
C6 C7 1.348(5) no
C6 C10 1.427(4) no
C7 C8 1.423(6) no
C7 H7A 0.9300 no
C8 H8A 0.9300 no
C9 C10 1.390(6) no
C9 H9A 0.9300 no
C10 H10A 0.9300 no

loop_
_geom_hbond_atom_site_label_D
_geom_hbond_atom_site_label_H
_geom_hbond_atom_site_label_A
_geom_hbond_distance_DH
_geom_hbond_distance_HA
_geom_hbond_distance_DA
_geom_hbond_angle_DHA
_geom_hbond_publ_flag
N1 H1B Br4 0.86 2.44 3.272(4) 162.2 y
